data_2001312
loop_
_publ_author_name
'Parvez, M.'
'Bai, Y.'
'Sun, F.'
'Benn, M. H.'

_publ_section_title
;
 Delnuttaline, (6\b,9\b,13\b)-13-acetoxy-6,9-dihydroxyhetisan-2-one
;
_journal_issue 10
_journal_name_full 'Acta Crystallographica Section C'
_journal_page_first 1871
_journal_page_last 1873
_journal_paper_doi 10.1107/S0108270193002525
_journal_volume 49
_journal_year 1993
_chemical_formula_sum 'C22 H27 N O5'
_chemical_formula_weight 385.46
_space_group_crystal_system monoclinic
_space_group_IT_number 4
_space_group_name_Hall 'P 2yb'
_space_group_name_H-M_alt 'P 1 21 1'
_atom_type_scat_source 'Cromer & Waber (1974) and Stewart, Davidson & Simpson (1965)'
_cell_angle_alpha 90.
_cell_angle_beta 96.75(2)
_cell_angle_gamma 90.
_cell_formula_units_Z 4
_cell_length_a 6.623(3)
_cell_length_b 18.411(4)
_cell_length_c 15.631(5)
_cell_measurement_reflns_used 19
_cell_measurement_temperature 150.0(10)
_cell_measurement_theta_max 15
_cell_measurement_theta_min 9
_cell_volume 1892.8(11)
_diffrn_measurement_device 'Rigaku AFC-6S'
_diffrn_measurement_method \w/2\q
_diffrn_radiation_type MoK\a
_diffrn_radiation_wavelength 0.71069
_diffrn_reflns_av_R_equivalents 0.092
_diffrn_reflns_limit_h_max 7
_diffrn_reflns_limit_h_min 0
_diffrn_reflns_limit_k_max 21
_diffrn_reflns_limit_k_min 0
_diffrn_reflns_limit_l_max 18
_diffrn_reflns_limit_l_min -18
_diffrn_reflns_number 3760
_diffrn_reflns_theta_max 25
_diffrn_standards_decay_% '2.0% (linear)'
_diffrn_standards_interval_time 60
_diffrn_standards_number 3
_exptl_absorpt_coefficient_mu 0.095
_exptl_absorpt_correction_T_max 0.999
_exptl_absorpt_correction_T_min 0.923
_exptl_absorpt_correction_type 'empirical (North, Phillips & Mathews, 1968)'
_exptl_crystal_colour Colorless
_exptl_crystal_density_diffrn 1.353
_exptl_crystal_description block
_exptl_crystal_size_max 0.45
_exptl_crystal_size_mid 0.30
_exptl_crystal_size_min 0.22
_refine_diff_density_max 0.26
_refine_diff_density_min -0.29
_refine_ls_extinction_method none
_refine_ls_goodness_of_fit_obs 2.43
_refine_ls_hydrogen_treatment noref
_refine_ls_number_parameters 504
_refine_ls_number_reflns 2129
_refine_ls_R_factor_obs 0.048
_refine_ls_shift/esd_max 0.03
_refine_ls_structure_factor_coef F
_refine_ls_weighting_details w=1/\s^2^F
_refine_ls_weighting_scheme calc
_refine_ls_wR_factor_obs 0.047
_reflns_number_observed 2129
_reflns_number_total 3447
_reflns_observed_criterion I>3.0\s(I)
_cod_data_source_file br1032.cif
_cod_data_source_block br1032_structure_1_of_1
_cod_depositor_comments
;
The following automatic conversions were performed:

'_refine_ls_weighting_scheme' value 'w=1/\s^2^F' was changed to
'calc'. New tag '_refine_ls_weighting_details' was created. The value
of the new tag was set to 'w=1/\s^2^F'.

Automatic conversion script
Id: cif_fix_values 3143 2015-03-26 13:38:13Z robertas 
;
_cod_original_cell_volume 1892.8(10)
_cod_original_formula_sum 'C22 H27 N1 O5'
_cod_database_code 2001312

loop_
_space_group_symop_id
_space_group_symop_operation_xyz
1 x,y,z
2 -x,y+1/2,-z

loop_
_atom_site_label
_atom_site_fract_x
_atom_site_fract_y
_atom_site_fract_z
O(1a) .1808(10) .5106 -.1218(4)
O(2a) .0048(7) .2817(4) .1460(3)
O(3a) .5405(7) .2441(4) .0096(3)
O(4a) .0905(8) .3085(4) -.2439(3)
O(5a) .0525(9) .2622(4) -.3786(4)
N(1a) -.0744(9) .3176(4) .0014(4)
C(1a) .3606(12) .3991(6) -.0831(5)
C(2a) .2481(13) .4670(6) -.0653(6)
C(3a) .2313(13) .4792(6) .0295(6)
C(4a) .1431(12) .4137(5) .0731(5)
C(5a) .2531(11) .3405(5) .0572(5)
C(6a) .0856(11) .2835(6) .0653(5)
C(7a) .1368(12) .2067(5) .0387(5)
C(8a) .2043(11) .2049(5) -.0507(5)
C(9a) .3790(12) .2582(5) -.0566(5)
C(10a) .2696(11) .3324(5) -.0427(5)
C(11a) .4559(11) .2485(5) -.1473(5)
C(12a) .3033(13) .2031(6) -.2068(5)
C(13a) .2969(13) .1259(6) -.1717(5)
C(14a) .2602(13) .1280(5) -.0775(5)
C(15a) .1562(13) .4339(6) .1702(5)
C(16a) -.0784(12) .3938(5) .0339(5)
C(17a) .0391(11) .3177(5) -.0773(5)
C(18a) .0366(11) .2412(5) -.1137(5)
C(19a) .0925(12) .2343(5) -.2080(5)
C(20a) .0812(12) .3139(6) -.3297(6)
C(21a) .1198(14) .3894(7) -.3554(6)
C(22a) .3188(15) .0674(6) -.2164(6)
O(1b) -.4231(9) .2800(5) .6228(4)
O(2b) -.2978(8) .3310(4) .2382(3)
O(3b) -.8331(7) .2141(4) .2903(3)
O(4b) -.3834(8) .0759(4) .4969(3)
O(5b) -.0745(10) .0249(5) .5129(5)
N(1b) -.1941(9) .2488(4) .3563(4)
C(1b) -.6051(11) .2396(5) .4914(5)
C(2b) -.4792(12) .2917(5) .5475(5)
C(3b) -.4363(13) .3611(5) .5020(6)
C(4b) -.3705(13) .3524(5) .4104(6)
C(5b) -.5054(11) .3007(5) .3531(5)
C(6b) -.3617(11) .2734(5) .2890(5)
C(7b) -.4415(11) .2097(5) .2316(5)
C(8b) -.5161(11) .1466(5) .2827(5)
C(9b) -.6698(12) .1751(5) .3398(5)
C(10b) -.5340(11) .2280(5) .4014(5)
C(11b) -.7607(11) .1102(5) .3847(5)
C(12b) -.6292(12) .0426(5) .3760(5)
C(13b) -.6407(12) .0192(5) .2828(5)
C(14b) -.6017(12) .0845(5) .2266(5)
C(15b) -.3677(13) .4311(5) .3744(5)
C(16b) -.1605(12) .3155(5) .4120(5)
C(17b) -.3120(12) .1968(5) .4046(5)
C(18b) -.3411(12) .1249(5) .3514(5)
C(19b) -.4054(12) .0599(5) .4054(5)
C(20b) -.2052(15) .0569(6) .5428(6)
C(21b) -.1970(15) .0852(6) .6344(6)
C(22b) -.6777(13) -.0472(6) .2532(6)
H(2Oa) .1018 .2600 .1883
H(3Oa) .6481 .2780 .0052
H(1a) .3537 .3924 -.1433
H(2a) .4985 .4046 -.0591
H(3a) .3643 .4890 .0575
H(4a) .1469 .5202 .0352
H(5a) .3780 .3327 .0933
H(6a) .2436 .1886 .0791
H(7a) .0200 .1772 .0393
H(8a) .4695 .2949 -.1726
H(9a) .5831 .2245 -.1408
H(10a) .3404 .2025 -.2637
H(11a) .3813 .1131 -.0431
H(12a) .1529 .0960 -.0690
H(13a) .2922 .4425 .1927
H(14a) .0775 .4771 .1761
H(15a) .1007 .3957 .2008
H(16a) -.1216 .4261 -.0123
H(17a) -.1684 .3975 .0766
H(18a) -.0130 .3528 -.1192
H(19a) -.0911 .2190 -.1098
H(20a) -.0041 .2051 -.2414
H(21a) .2512 .4045 -.3299
H(22a) .1114 .3932 -.4157
H(23a) .0205 .4212 -.3348
H(24a) .3118 .0210 -.1898
H(25a) .3401 .0706 -.2752
H(2Ob) -.1848 .3149 .2101
H(3Ob) -.9252 .2314 .3282
H(1b) -.6030 .1941 .5196
H(2b) -.7407 .2576 .4829
H(3b) -.5587 .3891 .4961
H(4b) -.3333 .3864 .5364
H(5b) -.6285 .3219 .3271
H(6b) -.5506 .2265 .1918
H(7b) -.3342 .1930 .2011
H(8b) -.7639 .1211 .4441
H(9b) -.8951 .1013 .3584
H(10b) -.6836 .0043 .4101
H(11b) -.7264 .1000 .1952
H(12b) -.5083 .0719 .1878
H(13b) -.2732 .4594 .4112
H(14b) -.3273 .4299 .3184
H(15b) -.4991 .4515 .3729
H(16b) -.1092 .3020 .4689
H(17b) -.0667 .3471 .3891
H(18b) -.2497 .1891 .4617
H(19b) -.2226 .1138 .3257
H(20b) -.3234 .0189 .3957
H(21b) -.0685 .0710 .6655
H(22b) -.2053 .1363 .6338
H(23b) -.3030 .0648 .6615
H(24b) -.7019 -.0856 .2917
H(25b) -.6835 -.0569 .1932

loop_
_geom_angle_atom_site_label_1
_geom_angle_atom_site_label_2
_geom_angle_atom_site_label_3
_geom_angle
_geom_angle_publ_flag
C(19a) O(4a) C(20a) 116.5(7) no
C(6a) N(1a) C(16a) 101.8(6) no
C(6a) N(1a) C(17a) 99.3(5) no
C(16a) N(1a) C(17a) 107.8(6) no
C(2a) C(1a) C(10a) 111.3(7) no
O(1a) C(2a) C(1a) 123.7(9) no
O(1a) C(2a) C(3a) 122.7(9) no
C(1a) C(2a) C(3a) 113.6(8) no
C(2a) C(3a) C(4a) 113.2(8) no
C(3a) C(4a) C(5a) 113.4(7) no
C(3a) C(4a) C(15a) 105.4(7) no
C(3a) C(4a) C(16a) 113.4(7) no
C(5a) C(4a) C(15a) 112.8(7) no
C(5a) C(4a) C(16a) 99.7(6) no
C(15a) C(4a) C(16a) 112.4(7) no
C(4a) C(5a) C(6a) 102.7(6) no
C(4a) C(5a) C(10a) 108.9(6) no
C(6a) C(5a) C(10a) 98.6(6) no
O(2a) C(6a) N(1a) 106.8(6) no
O(2a) C(6a) C(5a) 115.8(7) no
O(2a) C(6a) C(7a) 109.8(7) no
N(1a) C(6a) C(5a) 96.8(6) no
N(1a) C(6a) C(7a) 111.6(7) no
C(5a) C(6a) C(7a) 115.1(6) no
C(6a) C(7a) C(8a) 111.8(7) no
C(7a) C(8a) C(9a) 110.4(7) no
C(7a) C(8a) C(14a) 112.2(7) no
C(7a) C(8a) C(18a) 108.0(6) no
C(9a) C(8a) C(14a) 111.6(6) no
C(9a) C(8a) C(18a) 100.1(6) no
C(14a) C(8a) C(18a) 113.8(7) no
O(3a) C(9a) C(8a) 110.4(7) no
O(3a) C(9a) C(10a) 112.2(6) no
O(3a) C(9a) C(11a) 109.9(6) no
C(8a) C(9a) C(10a) 100.7(6) no
C(8a) C(9a) C(11a) 108.0(7) no
C(10a) C(9a) C(11a) 115.3(7) no
C(1a) C(10a) C(5a) 113.9(7) no
C(1a) C(10a) C(9a) 115.4(6) no
C(1a) C(10a) C(17a) 114.0(7) no
C(5a) C(10a) C(9a) 107.7(6) no
C(5a) C(10a) C(17a) 100.2(6) no
C(9a) C(10a) C(17a) 104.3(7) no
C(9a) C(11a) C(12a) 110.4(7) no
C(11a) C(12a) C(13a) 109.4(7) no
C(11a) C(12a) C(19a) 110.0(7) no
C(13a) C(12a) C(19a) 107.2(7) no
C(12a) C(13a) C(14a) 109.8(7) no
C(12a) C(13a) C(22a) 124.7(9) no
C(14a) C(13a) C(22a) 125.5(10) no
C(8a) C(14a) C(13a) 111.0(7) no
N(1a) C(16a) C(4a) 107.4(6) no
N(1a) C(17a) C(10a) 105.9(6) no
N(1a) C(17a) C(18a) 108.6(6) no
C(10a) C(17a) C(18a) 104.7(6) no
C(8a) C(18a) C(17a) 100.7(6) no
C(8a) C(18a) C(19a) 109.4(6) no
C(17a) C(18a) C(19a) 115.7(6) no
O(4a) C(19a) C(12a) 108.9(7) no
O(4a) C(19a) C(18a) 106.9(6) no
C(12a) C(19a) C(18a) 109.9(7) no
O(4a) C(20a) O(5a) 123.7(9) no
O(4a) C(20a) C(21a) 110.7(8) no
O(5a) C(20a) C(21a) 125.6(9) no
C(19b) O(4b) C(20b) 116.8(7) no
C(6b) N(1b) C(16b) 101.9(6) no
C(6b) N(1b) C(17b) 99.2(5) no
C(16b) N(1b) C(17b) 106.3(6) no
C(2b) C(1b) C(10b) 114.5(7) no
O(1b) C(2b) C(1b) 123.0(8) no
O(1b) C(2b) C(3b) 123.9(8) no
C(1b) C(2b) C(3b) 113.1(8) no
C(2b) C(3b) C(4b) 116.0(7) no
C(3b) C(4b) C(5b) 113.4(7) no
C(3b) C(4b) C(15b) 104.8(7) no
C(3b) C(4b) C(16b) 112.3(7) no
C(5b) C(4b) C(15b) 113.6(7) no
C(5b) C(4b) C(16b) 101.5(7) no
C(15b) C(4b) C(16b) 111.5(7) no
C(4b) C(5b) C(6b) 102.8(6) no
C(4b) C(5b) C(10b) 110.3(7) no
C(6b) C(5b) C(10b) 98.8(6) no
O(2b) C(6b) N(1b) 111.8(6) no
O(2b) C(6b) C(5b) 111.4(7) no
O(2b) C(6b) C(7b) 110.5(6) no
N(1b) C(6b) C(5b) 96.0(6) no
N(1b) C(6b) C(7b) 110.7(7) no
C(5b) C(6b) C(7b) 115.6(6) no
C(6b) C(7b) C(8b) 112.7(7) no
C(7b) C(8b) C(9b) 109.0(6) no
C(7b) C(8b) C(14b) 113.2(7) no
C(7b) C(8b) C(18b) 107.4(6) no
C(9b) C(8b) C(14b) 111.7(6) no
C(9b) C(8b) C(18b) 100.4(6) no
C(14b) C(8b) C(18b) 114.2(7) no
O(3b) C(9b) C(8b) 111.5(6) no
O(3b) C(9b) C(10b) 110.9(6) no
O(3b) C(9b) C(11b) 108.7(6) no
C(8b) C(9b) C(10b) 101.4(6) no
C(8b) C(9b) C(11b) 108.9(6) no
C(10b) C(9b) C(11b) 115.2(6) no
C(1b) C(10b) C(5b) 112.9(6) no
C(1b) C(10b) C(9b) 115.3(6) no
C(1b) C(10b) C(17b) 113.8(6) no
C(5b) C(10b) C(9b) 109.1(6) no
C(5b) C(10b) C(17b) 99.3(6) no
C(9b) C(10b) C(17b) 105.0(6) no
C(9b) C(11b) C(12b) 109.3(6) no
C(11b) C(12b) C(13b) 110.6(7) no
C(11b) C(12b) C(19b) 110.2(7) no
C(13b) C(12b) C(19b) 106.6(7) no
C(12b) C(13b) C(14b) 109.6(7) no
C(12b) C(13b) C(22b) 126.0(9) no
C(14b) C(13b) C(22b) 124.3(8) no
C(8b) C(14b) C(13b) 109.8(7) no
N(1b) C(16b) C(4b) 106.1(6) no
N(1b) C(17b) C(10b) 107.0(6) no
N(1b) C(17b) C(18b) 108.3(6) no
C(10b) C(17b) C(18b) 103.6(6) no
C(8b) C(18b) C(17b) 100.8(6) no
C(8b) C(18b) C(19b) 110.3(7) no
C(17b) C(18b) C(19b) 112.9(6) no
O(4b) C(19b) C(12b) 108.6(6) no
O(4b) C(19b) C(18b) 112.1(6) no
C(12b) C(19b) C(18b) 108.3(7) no
O(4b) C(20b) O(5b) 123.4(10) no
O(4b) C(20b) C(21b) 110.1(9) no
O(5b) C(20b) C(21b) 126.4(10) no

loop_
_geom_bond_atom_site_label_1
_geom_bond_atom_site_label_2
_geom_bond_distance
_geom_bond_publ_flag
O(1a) C(2a) 1.240(10) no
O(2a) C(6a) 1.430(10) no
O(3a) C(9a) 1.420(10) no
O(4a) C(19a) 1.480(10) no
O(4a) C(20a) 1.340(10) no
O(5a) C(20a) 1.220(10) no
N(1a) C(6a) 1.510(10) no
N(1a) C(16a) 1.490(10) no
N(1a) C(17a) 1.520(10) no
C(1a) C(2a) 1.500(10) no
C(1a) C(10a) 1.540(10) no
C(2a) C(3a) 1.520(10) no
C(3a) C(4a) 1.540(10) no
C(4a) C(5a) 1.570(10) no
C(4a) C(15a) 1.560(10) no
C(4a) C(16a) 1.570(10) no
C(5a) C(6a) 1.540(10) no
C(5a) C(10a) 1.590(10) no
C(6a) C(7a) 1.520(10) no
C(7a) C(8a) 1.520(10) no
C(8a) C(9a) 1.530(10) no
C(8a) C(14a) 1.530(10) no
C(8a) C(18a) 1.550(10) no
C(9a) C(10a) 1.570(10) no
C(9a) C(11a) 1.570(10) no
C(10a) C(17a) 1.580(10) no
C(11a) C(12a) 1.540(10) no
C(12a) C(13a) 1.530(10) no
C(12a) C(19a) 1.510(10) no
C(13a) C(14a) 1.520(10) no
C(13a) C(22a) 1.300(10) no
C(17a) C(18a) 1.520(10) no
C(18a) C(19a) 1.570(10) no
C(20a) C(21a) 1.480(10) no
O(1b) C(2b) 1.210(10) no
O(2b) C(6b) 1.420(10) no
O(3b) C(9b) 1.450(10) no
O(4b) C(19b) 1.450(10) no
O(4b) C(20b) 1.350(10) no
O(5b) C(20b) 1.190(10) no
N(1b) C(6b) 1.500(10) no
N(1b) C(16b) 1.510(10) no
N(1b) C(17b) 1.500(10) no
C(1b) C(2b) 1.490(10) no
C(1b) C(10b) 1.550(10) no
C(2b) C(3b) 1.510(10) no
C(3b) C(4b) 1.550(10) no
C(4b) C(5b) 1.520(10) no
C(4b) C(15b) 1.550(10) no
C(4b) C(16b) 1.550(10) no
C(5b) C(6b) 1.550(10) no
C(5b) C(10b) 1.560(10) no
C(6b) C(7b) 1.530(10) no
C(7b) C(8b) 1.530(10) no
C(8b) C(9b) 1.520(10) no
C(8b) C(14b) 1.510(10) no
C(8b) C(18b) 1.540(10) no
C(9b) C(10b) 1.580(10) no
C(9b) C(11b) 1.540(10) no
C(10b) C(17b) 1.570(10) no
C(11b) C(12b) 1.530(10) no
C(12b) C(13b) 1.510(10) no
C(12b) C(19b) 1.530(10) no
C(13b) C(14b) 1.530(10) no
C(13b) C(22b) 1.320(10) no
C(17b) C(18b) 1.560(10) no
C(18b) C(19b) 1.550(10) no
C(20b) C(21b) 1.520(10) no
